data_4309732
loop_
_publ_author_name
'Alejandro E. Enriquez'
'Brian L. Scott'
'Mary P. Neu'

_publ_contact_author
;
     Mary P. Neu
     MS J514
     Los Alamos National Laboratory
     Los Alamos, NM 87545
;
_publ_contact_author_email mneu@lanl.gov
_publ_contact_author_fax '505 667 9905'
_publ_contact_author_phone '505 667 7717'
_publ_section_title
;
Uranium(III)/(IV) Nitrile Adducts Including UI4(N\\tbCPh)4, a Synthetically
Useful Uranium(IV) Complex
;
_journal_name_full 'Inorganic Chemistry'
_journal_page_first 7403
_journal_page_last 7413
_journal_paper_doi 10.1021/ic050578f
_journal_volume 44
_journal_year 2005
_chemical_formula_sum 'C18 H27 I7 N9 U2'
_chemical_formula_weight 1733.85
_chemical_name_systematic
; 
 ? 
;
_space_group_IT_number 188
_symmetry_cell_setting hexagonal
_symmetry_space_group_name_Hall 'P -6c 2'
_symmetry_space_group_name_H-M 'P -6 c 2'
_atom_sites_solution_hydrogens geom
_atom_sites_solution_primary direct
_atom_sites_solution_secondary difmap
_audit_creation_method SHELXL-97
_cell_angle_alpha 90.00
_cell_angle_beta 90.00
_cell_angle_gamma 120.00
_cell_formula_units_Z 2
_cell_length_a 10.9169(19)
_cell_length_b 10.9169(19)
_cell_length_c 21.622(5)
_cell_measurement_temperature 203(2)
_cell_volume 2231.6(8)
_computing_cell_refinement 'Bruker SAINT (v. 5.00, Bruker 1998)'
_computing_data_collection 'Siemens SMART (v. 4.202, Siemens 1996)'
_computing_data_reduction 'Bruker SAINT (v. 5.00, Bruker 1998)'
_computing_molecular_graphics 'Bruker AXS SHEXTL (v. 5.10)'
_computing_publication_material 'SHELXL-97 (Sheldrick, 1997)'
_computing_structure_refinement 'SHELXL-97 (Sheldrick, 1997)'
_computing_structure_solution 'SHELXS-97 (Sheldrick, 1990)'
_diffrn_ambient_temperature 203(2)
_diffrn_measured_fraction_theta_full 1.000
_diffrn_measured_fraction_theta_max 1.000
_diffrn_measurement_device_type 'Bruker P4 with SMART 1k CCD'
_diffrn_measurement_method '\w and \f scan'
_diffrn_radiation_monochromator graphite
_diffrn_radiation_source 'fine-focus sealed tube'
_diffrn_radiation_type MoK\a
_diffrn_radiation_wavelength 0.71073
_diffrn_reflns_av_R_equivalents 0.0632
_diffrn_reflns_av_sigmaI/netI 0.0262
_diffrn_reflns_limit_h_max 12
_diffrn_reflns_limit_h_min -13
_diffrn_reflns_limit_k_max 13
_diffrn_reflns_limit_k_min -13
_diffrn_reflns_limit_l_max 22
_diffrn_reflns_limit_l_min -26
_diffrn_reflns_number 13407
_diffrn_reflns_theta_full 25.33
_diffrn_reflns_theta_max 25.33
_diffrn_reflns_theta_min 1.88
_diffrn_standards_decay_% '< 2'
_diffrn_standards_interval_count 0
_diffrn_standards_interval_time 0
_exptl_absorpt_coefficient_mu 12.109
_exptl_absorpt_correction_T_max 0.4442
_exptl_absorpt_correction_T_min 0.2475
_exptl_absorpt_correction_type empirical
_exptl_absorpt_process_details 'SADABS (Sheldrick, 1996)'
_exptl_crystal_colour dark
_exptl_crystal_density_diffrn 2.580
_exptl_crystal_density_method 'not measured'
_exptl_crystal_description irregular
_exptl_crystal_F_000 1506
_exptl_crystal_size_max 0.16
_exptl_crystal_size_mid 0.12
_exptl_crystal_size_min 0.08
_refine_diff_density_max 3.142
_refine_diff_density_min -2.724
_refine_diff_density_rms 0.273
_refine_ls_abs_structure_details 'Flack H D (1983), Acta Cryst. A39, 876-881'
_refine_ls_abs_structure_Flack 0.10(3)
_refine_ls_extinction_method none
_refine_ls_goodness_of_fit_ref 1.867
_refine_ls_hydrogen_treatment noref
_refine_ls_matrix_type full
_refine_ls_number_parameters 62
_refine_ls_number_reflns 1415
_refine_ls_number_restraints 6
_refine_ls_restrained_S_all 1.865
_refine_ls_R_factor_all 0.0749
_refine_ls_R_factor_gt 0.0694
_refine_ls_shift/su_max 0.001
_refine_ls_shift/su_mean 0.000
_refine_ls_structure_factor_coef Fsqd
_refine_ls_weighting_details 'calc w=1/[\s^2^(Fo^2^)+(0.0951P)^2^+0.0000P] where P=(Fo^2^+2Fc^2^)/3'
_refine_ls_weighting_scheme calc
_refine_ls_wR_factor_gt 0.2141
_refine_ls_wR_factor_ref 0.2167
_reflns_number_gt 1291
_reflns_number_total 1415
_reflns_threshold_expression >2sigma(I)
_cod_data_source_file ic050578fsi20050414_065309_1.cif
_cod_data_source_block ccd602
_cod_database_code 4309732

loop_
_symmetry_equiv_pos_as_xyz
'x, y, z'
'-x+y, -x, -z+1/2'
'-y, x-y, z'
'x, y, -z+1/2'
'-x+y, -x, z'
'-y, x-y, -z+1/2'
'-y, -x, -z'
'-x+y, y, z+1/2'
'x, x-y, -z'
'-y, -x, z+1/2'
'-x+y, y, -z'
'x, x-y, z+1/2'

loop_
_atom_site_label
_atom_site_type_symbol
_atom_site_fract_x
_atom_site_fract_y
_atom_site_fract_z
_atom_site_U_iso_or_equiv
_atom_site_adp_type
_atom_site_occupancy
_atom_site_symmetry_multiplicity
_atom_site_calc_flag
_atom_site_refinement_flags
_atom_site_disorder_assembly
_atom_site_disorder_group
U1 U 0.0000 0.0000 0.0000 0.0320(5) Uani 1 6 d S . .
U2 U 0.6667 0.3333 0.2500 0.0718(10) Uani 1 6 d S . .
I1 I 0.23522(16) 0.21038(18) 0.07948(8) 0.0728(6) Uani 1 1 d . . .
I2 I 0.3333 0.6667 0.2500 0.0793(15) Uani 1 6 d S . .
C1 C 0.280(4) 0.247(4) 0.2500 0.069(10) Uani 1 2 d S . .
C2 C 0.145(3) 0.254(4) 0.2500 0.076(11) Uani 1 2 d SU . .
C3 C 0.461(2) 0.043(4) 0.1390(17) 0.088(10) Uani 1 1 d . . .
C4 C 0.383(3) -0.088(3) 0.0990(19) 0.087(9) Uani 1 1 d . . .
H4A H 0.3532 -0.0637 0.0614 0.131 Uiso 1 1 calc R . .
H4B H 0.3018 -0.1582 0.1210 0.131 Uiso 1 1 calc R . .
H4C H 0.4446 -0.1243 0.0893 0.131 Uiso 1 1 calc R . .
N1 N 0.391(5) 0.263(5) 0.2500 0.12(2) Uani 1 2 d S . .
N2 N 0.523(5) 0.135(4) 0.1736(16) 0.149(18) Uani 1 1 d . . .

loop_
_atom_site_aniso_label
_atom_site_aniso_U_11
_atom_site_aniso_U_22
_atom_site_aniso_U_33
_atom_site_aniso_U_23
_atom_site_aniso_U_13
_atom_site_aniso_U_12
U1 0.0265(5) 0.0265(5) 0.0430(10) 0.000 0.000 0.0132(3)
U2 0.0917(14) 0.0917(14) 0.0319(13) 0.000 0.000 0.0458(7)
I1 0.0533(9) 0.0600(10) 0.1030(13) -0.0340(8) -0.0352(8) 0.0269(8)
I2 0.083(2) 0.083(2) 0.072(3) 0.000 0.000 0.0415(11)
C1 0.063(19) 0.051(17) 0.12(3) 0.000 0.000 0.046(16)
C2 0.008(10) 0.07(2) 0.14(3) 0.000 0.000 0.014(12)
C3 0.039(12) 0.12(2) 0.13(3) -0.02(2) 0.010(14) 0.052(15)
C4 0.061(15) 0.077(19) 0.12(3) 0.016(19) 0.016(18) 0.031(13)
N1 0.11(3) 0.12(3) 0.013(14) 0.000 0.000 -0.03(3)
N2 0.16(3) 0.20(4) 0.15(3) -0.12(3) -0.10(3) 0.14(3)

loop_
_atom_type_symbol
_atom_type_description
_atom_type_scat_dispersion_real
_atom_type_scat_dispersion_imag
_atom_type_scat_source
C C 0.0033 0.0016 'International Tables Vol C Tables 4.2.6.8 and 6.1.1.4'
H H 0.0000 0.0000 'International Tables Vol C Tables 4.2.6.8 and 6.1.1.4'
I I -0.4742 1.8119 'International Tables Vol C Tables 4.2.6.8 and 6.1.1.4'
N N 0.0061 0.0033 'International Tables Vol C Tables 4.2.6.8 and 6.1.1.4'
U U -9.6767 9.6646 'International Tables Vol C Tables 4.2.6.8 and 6.1.1.4'

loop_
_geom_angle_atom_site_label_1
_geom_angle_atom_site_label_2
_geom_angle_atom_site_label_3
_geom_angle
_geom_angle_site_symmetry_1
_geom_angle_site_symmetry_3
_geom_angle_publ_flag
I1 U1 I1 170.98(6) 7 . ?
I1 U1 I1 90.21(5) 7 11 ?
I1 U1 I1 96.51(7) . 11 ?
I1 U1 I1 90.21(5) 7 9 ?
I1 U1 I1 83.79(7) . 9 ?
I1 U1 I1 90.21(5) 11 9 ?
I1 U1 I1 96.51(7) 7 3 ?
I1 U1 I1 90.21(5) . 3 ?
I1 U1 I1 83.79(7) 11 3 ?
I1 U1 I1 170.98(6) 9 3 ?
I1 U1 I1 83.79(7) 7 5 ?
I1 U1 I1 90.21(5) . 5 ?
I1 U1 I1 170.98(6) 11 5 ?
I1 U1 I1 96.51(7) 9 5 ?
I1 U1 I1 90.21(5) 3 5 ?
N2 U2 N2 135.3(8) . 6_655 ?
N2 U2 N2 82.4(16) . 3_655 ?
N2 U2 N2 81(2) 6_655 3_655 ?
N2 U2 N2 81(2) . 4 ?
N2 U2 N2 82.4(16) 6_655 4 ?
N2 U2 N2 135.3(8) 3_655 4 ?
N2 U2 N2 135.3(8) . 2_665 ?
N2 U2 N2 82.4(16) 6_655 2_665 ?
N2 U2 N2 135.3(8) 3_655 2_665 ?
N2 U2 N2 82.4(16) 4 2_665 ?
N2 U2 N2 82.4(16) . 5_665 ?
N2 U2 N2 135.3(8) 6_655 5_665 ?
N2 U2 N2 82.4(16) 3_655 5_665 ?
N2 U2 N2 135.3(8) 4 5_665 ?
N2 U2 N2 81(2) 2_665 5_665 ?
N2 U2 N1 66.6(11) . 3_655 ?
N2 U2 N1 68.7(11) 6_655 3_655 ?
N2 U2 N1 68.7(11) 3_655 3_655 ?
N2 U2 N1 66.6(11) 4 3_655 ?
N2 U2 N1 139.5(11) 2_665 3_655 ?
N2 U2 N1 139.5(11) 5_665 3_655 ?
N2 U2 N1 139.5(11) . 2_665 ?
N2 U2 N1 66.6(11) 6_655 2_665 ?
N2 U2 N1 66.6(11) 3_655 2_665 ?
N2 U2 N1 139.5(11) 4 2_665 ?
N2 U2 N1 68.7(11) 2_665 2_665 ?
N2 U2 N1 68.7(11) 5_665 2_665 ?
N1 U2 N1 120.000(5) 3_655 2_665 ?
N2 U2 N1 68.7(11) . . ?
N2 U2 N1 139.5(11) 6_655 . ?
N2 U2 N1 139.5(11) 3_655 . ?
N2 U2 N1 68.7(11) 4 . ?
N2 U2 N1 66.6(11) 2_665 . ?
N2 U2 N1 66.6(11) 5_665 . ?
N1 U2 N1 120.000(3) 3_655 . ?
N1 U2 N1 120.000(2) 2_665 . ?
N1 C1 C2 170(5) . . ?
N2 C3 C4 173(4) . . ?
C1 N1 U2 173(4) . . ?
C3 N2 U2 178(3) . . ?

loop_
_geom_bond_atom_site_label_1
_geom_bond_atom_site_label_2
_geom_bond_distance
_geom_bond_site_symmetry_2
_geom_bond_publ_flag
U1 I1 2.9874(14) 7 ?
U1 I1 2.9874(14) . ?
U1 I1 2.9874(14) 11 ?
U1 I1 2.9874(14) 9 ?
U1 I1 2.9874(14) 3 ?
U1 I1 2.9874(14) 5 ?
U2 N2 2.55(3) . ?
U2 N2 2.55(3) 6_655 ?
U2 N2 2.55(3) 3_655 ?
U2 N2 2.55(3) 4 ?
U2 N2 2.55(3) 2_665 ?
U2 N2 2.55(3) 5_665 ?
U2 N1 2.71(5) 3_655 ?
U2 N1 2.71(5) 2_665 ?
U2 N1 2.71(5) . ?
C1 N1 1.13(6) . ?
C1 C2 1.51(4) . ?
C3 N2 1.16(4) . ?
C3 C4 1.52(5) . ?
